data_7100869
loop_
_publ_author_name
'Carlo Mealli'
'Antonio Tiripicchio'
'Andrew D. Phillips'
'Giovanni Predieri'
'Roberto Pattacini'

_publ_section_title
;
Experimental and Computational Studies on the
Solvent-controlled Cluster Isomerism of Ru3(H)(CO)9(NPPh3) and
Related Dynamics
;
_journal_name_full 'Chemical Communications'
_journal_paper_doi 10.1039/b516137a
_journal_year 2006
_chemical_formula_moiety 'C27 H16 N O9 P Ru3'
_chemical_formula_sum 'C27 H16 N O9 P Ru3'
_chemical_formula_weight 832.59
_space_group_IT_number 14
_symmetry_cell_setting monoclinic
_symmetry_space_group_name_Hall '-P 2ybc'
_symmetry_space_group_name_H-M 'P 1 21/c 1'
_cell_angle_alpha 90.00
_cell_angle_beta 100.100(10)
_cell_angle_gamma 90.00
_cell_formula_units_Z 4
_cell_length_a 9.3591(10)
_cell_length_b 17.6646(10)
_cell_length_c 18.1015(10)
_cell_measurement_temperature 293(2)
_cell_volume 2946.2(4)
_diffrn_ambient_temperature 293(2)
_exptl_crystal_density_diffrn 1.877
_cod_original_sg_symbol_H-M 'P 21/c'
_cod_database_code 7100869

loop_
_symmetry_equiv_pos_as_xyz
'x, y, z'
'-x, y+1/2, -z+1/2'
'-x, -y, -z'
'x, -y-1/2, z-1/2'

loop_
_atom_site_label
_atom_site_type_symbol
_atom_site_fract_x
_atom_site_fract_y
_atom_site_fract_z
_atom_site_U_iso_or_equiv
_atom_site_adp_type
_atom_site_occupancy
_atom_site_symmetry_multiplicity
_atom_site_calc_flag
_atom_site_refinement_flags
_atom_site_disorder_assembly
_atom_site_disorder_group
Ru1 Ru 0.00990(7) 0.17550(4) 0.07974(3) 0.04344(18) Uani 1 1 d . . .
Ru2 Ru 0.01908(6) 0.25700(4) 0.20449(3) 0.04522(18) Uani 1 1 d . . .
Ru3 Ru 0.25385(6) 0.25194(4) 0.12613(3) 0.04219(17) Uani 1 1 d . . .
P1 P 0.2016(2) 0.09150(11) 0.23234(10) 0.0366(5) Uani 1 1 d . . .
O1 O -0.2876(6) 0.1102(4) 0.0814(4) 0.108(3) Uani 1 1 d . . .
O2 O 0.1069(6) 0.0571(3) -0.0228(3) 0.081(2) Uani 1 1 d . . .
O3 O -0.1100(6) 0.2829(3) -0.0434(3) 0.095(2) Uani 1 1 d . . .
O4 O -0.2405(6) 0.1803(4) 0.2504(4) 0.109(3) Uani 1 1 d . . .
O5 O 0.1235(7) 0.3193(4) 0.3618(3) 0.115(3) Uani 1 1 d . . .
O6 O -0.1795(6) 0.3818(4) 0.1360(3) 0.086(2) Uani 1 1 d . . .
O7 O 0.5375(7) 0.3138(4) 0.2150(4) 0.124(3) Uani 1 1 d . . .
O8 O 0.3906(6) 0.1672(4) 0.0127(3) 0.091(2) Uani 1 1 d . . .
O9 O 0.2145(7) 0.3833(4) 0.0185(3) 0.091(2) Uani 1 1 d . . .
N1 N 0.1539(5) 0.1669(3) 0.1821(3) 0.0382(16) Uani 1 1 d . . .
C1 C -0.1720(9) 0.1332(5) 0.0839(5) 0.069(3) Uani 1 1 d . . .
C2 C 0.0725(8) 0.1016(4) 0.0154(4) 0.048(2) Uani 1 1 d . . .
C3 C -0.0651(8) 0.2408(5) 0.0051(4) 0.063(2) Uani 1 1 d . . .
C4 C -0.1432(9) 0.2051(5) 0.2320(5) 0.069(3) Uani 1 1 d . . .
C5 C 0.0871(9) 0.2958(4) 0.3031(5) 0.062(3) Uani 1 1 d . . .
C6 C -0.1061(9) 0.3358(5) 0.1626(5) 0.060(3) Uani 1 1 d . . .
C7 C 0.4300(9) 0.2877(5) 0.1865(5) 0.072(3) Uani 1 1 d . . .
C8 C 0.3399(9) 0.1959(4) 0.0576(4) 0.061(3) Uani 1 1 d . . .
C9 C 0.2321(9) 0.3326(5) 0.0585(5) 0.063(3) Uani 1 1 d . . .
C10 C 0.0470(7) 0.0521(4) 0.2662(4) 0.0405(11) Uani 1 1 d . . .
C11 C -0.0616(7) 0.0163(4) 0.2196(4) 0.0585(7) Uani 1 1 d . . .
H11 H -0.0544 0.0100 0.1694 0.070 Uiso 1 1 calc R . .
C12 C -0.1830(8) -0.0110(4) 0.2451(4) 0.0585(7) Uani 1 1 d . . .
H12 H -0.2570 -0.0353 0.2127 0.070 Uiso 1 1 calc R . .
C13 C -0.1910(8) -0.0012(5) 0.3191(4) 0.0670(15) Uani 1 1 d . . .
H13 H -0.2720 -0.0189 0.3371 0.080 Uiso 1 1 calc R . .
C14 C -0.0827(8) 0.0338(4) 0.3671(4) 0.0585(7) Uani 1 1 d . . .
H14 H -0.0900 0.0389 0.4174 0.070 Uiso 1 1 calc R . .
C15 C 0.0372(8) 0.0618(4) 0.3419(4) 0.0585(7) Uani 1 1 d . . .
H15 H 0.1103 0.0866 0.3744 0.070 Uiso 1 1 calc R . .
C16 C 0.3414(7) 0.1067(4) 0.3123(4) 0.0405(11) Uani 1 1 d . . .
C17 C 0.4043(7) 0.0443(4) 0.3515(4) 0.0585(7) Uani 1 1 d . . .
H17 H 0.3729 -0.0039 0.3358 0.070 Uiso 1 1 calc R . .
C18 C 0.5114(8) 0.0522(4) 0.4127(4) 0.0585(7) Uani 1 1 d . . .
H18 H 0.5521 0.0096 0.4383 0.070 Uiso 1 1 calc R . .
C19 C 0.5594(7) 0.1234(5) 0.4366(4) 0.0670(15) Uani 1 1 d . . .
H19 H 0.6331 0.1291 0.4780 0.080 Uiso 1 1 calc R . .
C20 C 0.4978(8) 0.1856(4) 0.3989(4) 0.0585(7) Uani 1 1 d . . .
H20 H 0.5278 0.2339 0.4152 0.070 Uiso 1 1 calc R . .
C21 C 0.3888(7) 0.1764(4) 0.3354(4) 0.0585(7) Uani 1 1 d . . .
H21 H 0.3489 0.2188 0.3090 0.070 Uiso 1 1 calc R . .
C22 C 0.2756(7) 0.0194(4) 0.1805(4) 0.0405(11) Uani 1 1 d . . .
C23 C 0.2240(8) -0.0530(4) 0.1724(4) 0.0585(7) Uani 1 1 d . . .
H23 H 0.1456 -0.0665 0.1948 0.070 Uiso 1 1 calc R . .
C24 C 0.2845(7) -0.1067(4) 0.1318(4) 0.0585(7) Uani 1 1 d . . .
H24 H 0.2470 -0.1555 0.1261 0.070 Uiso 1 1 calc R . .
C25 C 0.4006(7) -0.0861(5) 0.1005(4) 0.0670(15) Uani 1 1 d . . .
H25 H 0.4415 -0.1212 0.0721 0.080 Uiso 1 1 calc R . .
C26 C 0.4585(8) -0.0149(4) 0.1099(4) 0.0585(7) Uani 1 1 d . . .
H26 H 0.5404 -0.0027 0.0897 0.070 Uiso 1 1 calc R . .
C27 C 0.3963(7) 0.0382(4) 0.1489(4) 0.0585(7) Uani 1 1 d . . .
H27 H 0.4345 0.0869 0.1544 0.070 Uiso 1 1 calc R . .
H1 H 0.168(6) 0.320(4) 0.189(3) 0.09(2) Uiso 1 1 d . . .

loop_
_atom_site_aniso_label
_atom_site_aniso_U_11
_atom_site_aniso_U_22
_atom_site_aniso_U_33
_atom_site_aniso_U_23
_atom_site_aniso_U_13
_atom_site_aniso_U_12
Ru1 0.0496(4) 0.0409(4) 0.0389(4) 0.0011(4) 0.0053(3) 0.0005(4)
Ru2 0.0547(4) 0.0393(4) 0.0458(4) -0.0001(4) 0.0203(3) 0.0070(4)
Ru3 0.0466(4) 0.0414(4) 0.0406(4) 0.0013(4) 0.0132(3) -0.0005(4)
P1 0.0422(13) 0.0326(13) 0.0362(13) -0.0020(10) 0.0107(11) 0.0021(10)
O1 0.057(4) 0.152(7) 0.107(6) 0.038(5) -0.005(4) -0.039(5)
O2 0.130(5) 0.052(4) 0.067(5) -0.023(3) 0.037(4) 0.003(4)
O3 0.102(5) 0.093(6) 0.078(5) 0.029(4) -0.019(4) 0.020(4)
O4 0.084(5) 0.088(6) 0.175(7) 0.031(5) 0.077(5) 0.006(5)
O5 0.170(6) 0.123(6) 0.048(4) -0.030(5) 0.010(5) 0.021(5)
O6 0.077(5) 0.078(5) 0.099(5) 0.017(4) 0.005(4) 0.032(4)
O7 0.081(5) 0.154(8) 0.124(7) -0.016(5) -0.019(5) -0.033(5)
O8 0.106(5) 0.090(5) 0.093(5) 0.003(4) 0.066(4) 0.023(4)
O9 0.132(6) 0.067(5) 0.078(5) 0.018(4) 0.027(4) 0.010(4)
N1 0.035(3) 0.021(4) 0.061(4) 0.000(3) 0.017(3) -0.003(3)
C1 0.053(7) 0.093(8) 0.055(6) 0.008(5) -0.012(5) -0.011(6)
C2 0.071(6) 0.039(6) 0.031(5) 0.002(4) 0.004(5) -0.005(5)
C3 0.067(6) 0.058(7) 0.056(6) -0.010(5) -0.007(5) 0.010(6)
C4 0.069(7) 0.041(6) 0.101(8) 0.014(5) 0.029(6) 0.005(5)
C5 0.082(7) 0.048(6) 0.057(7) 0.005(5) 0.018(6) 0.014(5)
C6 0.058(6) 0.060(7) 0.068(7) 0.007(6) 0.025(5) 0.013(5)
C7 0.075(7) 0.090(9) 0.050(7) 0.008(5) 0.006(6) 0.013(6)
C8 0.076(7) 0.037(6) 0.077(7) 0.010(5) 0.038(6) 0.014(5)
C9 0.074(6) 0.056(7) 0.061(7) 0.004(5) 0.015(5) 0.014(6)
C10 0.039(3) 0.040(3) 0.045(3) 0.001(2) 0.014(2) -0.001(2)
C11 0.0626(18) 0.0561(18) 0.0590(18) -0.0032(15) 0.0170(13) -0.0008(15)
C12 0.0626(18) 0.0561(18) 0.0590(18) -0.0032(15) 0.0170(13) -0.0008(15)
C13 0.057(3) 0.089(4) 0.058(4) -0.009(3) 0.015(3) 0.008(3)
C14 0.0626(18) 0.0561(18) 0.0590(18) -0.0032(15) 0.0170(13) -0.0008(15)
C15 0.0626(18) 0.0561(18) 0.0590(18) -0.0032(15) 0.0170(13) -0.0008(15)
C16 0.039(3) 0.040(3) 0.045(3) 0.001(2) 0.014(2) -0.001(2)
C17 0.0626(18) 0.0561(18) 0.0590(18) -0.0032(15) 0.0170(13) -0.0008(15)
C18 0.0626(18) 0.0561(18) 0.0590(18) -0.0032(15) 0.0170(13) -0.0008(15)
C19 0.057(3) 0.089(4) 0.058(4) -0.009(3) 0.015(3) 0.008(3)
C20 0.0626(18) 0.0561(18) 0.0590(18) -0.0032(15) 0.0170(13) -0.0008(15)
C21 0.0626(18) 0.0561(18) 0.0590(18) -0.0032(15) 0.0170(13) -0.0008(15)
C22 0.039(3) 0.040(3) 0.045(3) 0.001(2) 0.014(2) -0.001(2)
C23 0.0626(18) 0.0561(18) 0.0590(18) -0.0032(15) 0.0170(13) -0.0008(15)
C24 0.0626(18) 0.0561(18) 0.0590(18) -0.0032(15) 0.0170(13) -0.0008(15)
C25 0.057(3) 0.089(4) 0.058(4) -0.009(3) 0.015(3) 0.008(3)
C26 0.0626(18) 0.0561(18) 0.0590(18) -0.0032(15) 0.0170(13) -0.0008(15)
C27 0.0626(18) 0.0561(18) 0.0590(18) -0.0032(15) 0.0170(13) -0.0008(15)

loop_
_geom_bond_atom_site_label_1
_geom_bond_atom_site_label_2
_geom_bond_distance
_geom_bond_site_symmetry_2
_geom_bond_publ_flag
Ru1 C3 1.822(8) . ?
Ru1 C1 1.872(8) . ?
Ru1 C2 1.909(8) . ?
Ru1 N1 2.097(5) . ?
Ru1 Ru3 2.6588(9) . ?
Ru1 Ru2 2.6667(9) . ?
Ru2 C6 1.891(8) . ?
Ru2 C4 1.913(8) . ?
Ru2 C5 1.914(8) . ?
Ru2 N1 2.113(5) . ?
Ru2 Ru3 2.8179(8) . ?
Ru2 H1 1.85(6) . ?
Ru3 C9 1.867(9) . ?
Ru3 C8 1.875(8) . ?
Ru3 C7 1.918(9) . ?
Ru3 N1 2.119(5) . ?
Ru3 H1 1.92(6) . ?
P1 N1 1.631(5) . ?
P1 C22 1.792(7) . ?
P1 C16 1.793(7) . ?
P1 C10 1.807(6) . ?
O1 C1 1.150(7) . ?
O2 C2 1.130(7) . ?
O3 C3 1.170(8) . ?
O4 C4 1.113(7) . ?
O5 C5 1.137(8) . ?
O6 C6 1.117(8) . ?
O7 C7 1.145(8) . ?
O8 C8 1.130(7) . ?
O9 C9 1.145(8) . ?
C10 C11 1.359(8) . ?
C10 C15 1.399(8) . ?
C11 C12 1.386(8) . ?
C11 H11 0.9300 . ?
C12 C13 1.366(9) . ?
C12 H12 0.9300 . ?
C13 C14 1.363(8) . ?
C13 H13 0.9300 . ?
C14 C15 1.376(8) . ?
C14 H14 0.9300 . ?
C15 H15 0.9300 . ?
C16 C21 1.350(9) . ?
C16 C17 1.385(9) . ?
C17 C18 1.364(8) . ?
C17 H17 0.9300 . ?
C18 C19 1.380(9) . ?
C18 H18 0.9300 . ?
C19 C20 1.367(9) . ?
C19 H19 0.9300 . ?
C20 C21 1.406(8) . ?
C20 H20 0.9300 . ?
C21 H21 0.9300 . ?
C22 C23 1.365(9) . ?
C22 C27 1.393(8) . ?
C23 C24 1.380(8) . ?
C23 H23 0.9300 . ?
C24 C25 1.360(9) . ?
C24 H24 0.9300 . ?
C25 C26 1.369(10) . ?
C25 H25 0.9300 . ?
C26 C27 1.364(9) . ?
C26 H26 0.9300 . ?
C27 H27 0.9300 . ?
